data_1560164
loop_
_publ_author_name
'Wang, Chi-Hsien'
'Chen, Kai-Jen'
'Wu, Tsung-Huan'
'Chang, Hung-Kai'
'Tsuchido, Yoshitaka'
'Sei, Yoshihisa'
'Chen, Pei-Lin'
'Horie, Masaki'

_publ_section_title
;
 Ring rotation of ferrocene in interlocked molecules in single crystals
;
_journal_issue 11
_journal_name_full 'Chemical Science'
_journal_page_first 3871
_journal_page_last 3875
_journal_paper_doi 10.1039/D0SC06876D
_journal_volume 12
_journal_year 2021
_chemical_formula_moiety 'C12 H16 Fe N, F6 P, C H2 Cl2, C20 H24 O6'
_chemical_formula_sum 'C33 H42 Cl2 F6 Fe N O6 P'
_chemical_formula_weight 820.42
_chemical_name_systematic '[ferrocenylmethyl(methy) ammonium hexafluorophosphate][dibenzo[18]crown-6 ether]'
_space_group_crystal_system triclinic
_space_group_IT_number 2
_space_group_name_Hall '-P 1'
_space_group_name_H-M_alt 'P -1'
_symmetry_Int_Tables_number 2
_audit_creation_date 2020-09-21
_audit_creation_method
;
Olex2 1.2
(compiled 2018.05.29 svn.r3508 for OlexSys, GUI svn.r5506)
;
_audit_update_record
;
2020-09-24 deposited with the CCDC.	2021-01-22 downloaded from the CCDC.
;
_cell_angle_alpha 94.740(2)
_cell_angle_beta 95.623(2)
_cell_angle_gamma 104.722(2)
_cell_formula_units_Z 2
_cell_length_a 9.8440(3)
_cell_length_b 11.6767(3)
_cell_length_c 16.7383(5)
_cell_measurement_reflns_used 7182
_cell_measurement_temperature 333(2)
_cell_measurement_theta_max 70.2770
_cell_measurement_theta_min 2.6700
_cell_volume 1840.28(9)
_computing_cell_refinement 'CrysAlisPro 1.171.40.68a (Rigaku OD, 2019)'
_computing_data_collection 'CrysAlisPro 1.171.40.68a (Rigaku OD, 2019)'
_computing_data_reduction 'CrysAlisPro 1.171.40.68a (Rigaku OD, 2019)'
_computing_molecular_graphics 'Olex2 (Dolomanov et al., 2009)'
_computing_publication_material 'Olex2 (Dolomanov et al., 2009)'
_computing_structure_refinement 'olex2.refine (Bourhis et al., 2015)'
_computing_structure_solution 'ShelXT (Sheldrick, 2015)'
_diffrn_ambient_temperature 333(2)
_diffrn_detector_area_resol_mean 10.0000
_diffrn_detector_type HyPix
_diffrn_measured_fraction_theta_full 0.9755
_diffrn_measured_fraction_theta_max 0.9755
_diffrn_measurement_details
;
List of Runs (angles in degrees, time in seconds):

  # Type    Start    End  Width  t~exp~   \w     \q     \k     \f   Frames
#--------------------------------------------------------------------------
  1  \w    -65.00 -40.00   0.50    0.05    --    0.00 122.00  22.00   50
  2  \w    -85.00 -60.00   0.50    0.08    --  -55.36 122.00  22.00   50
  3  \w    -88.00 -63.00   0.50    0.08    -- -102.00 122.00  22.00   50
  4  \w    -55.00 -21.00   0.50    0.08    -- -102.00  50.00 -30.00   68
  5  \w    -17.00  12.00   0.50    0.08    --  -55.36  15.00   0.00   58
  6  \w      2.00  27.00   0.50    0.08    --  -55.36  30.00   0.00   50
  7  \w     25.00  70.00   0.50    0.05    --    0.00  19.00 -60.00   90
  8  \w     41.00  70.00   0.50    0.05    --    0.00  19.00-150.00   58
  9  \w     -4.00  32.00   0.50    0.05    --    0.00  19.00-150.00   72
 10  \w    -21.00  15.00   0.50    0.05    --    0.00  19.00 -60.00   72
 11  \w    -33.00  -7.00   0.50    0.08    --  -55.36  30.00   0.00   52
 12  \w    -33.00  25.00   0.50    0.08    --  -55.36  30.00 -60.00  116
 13  \w     -2.00  27.00   0.50    0.08    --  -55.36  15.00-120.00   58
 14  \w    -19.00  12.00   0.50    0.08    --  -55.36  15.00 -90.00   62
 15  \w    -33.00  25.00   0.50    0.08    --  -55.36  30.00  30.00  116
 16  \w    -16.00  10.00   0.50    0.08    --  -55.36  15.00 150.00   52
 17  \w     19.00  44.00   0.50    0.05    --    0.00-122.00 -59.00   50
 18  \w     54.00  97.00   0.50    0.08    --   55.36-122.00 -59.00   86
 19  \w     66.00  91.00   0.50    0.08    --  110.71-122.00 -59.00   50
 20  \w     51.00 106.00   0.50    0.08    --  110.71-111.00   0.00  110
 21  \w     56.00  81.00   0.50    0.08    --   55.36-150.00 138.00   50
 22  \w     33.00  58.00   0.50    0.05    --    0.00-150.00 138.00   50
 23  \w     77.00 129.00   0.50    0.08    --  110.71-150.00 138.00  104
 24  \w     26.00  55.00   0.50    0.08    --  110.71 -50.00  60.00   58
 25  \w     26.00  51.00   0.50    0.08    --  110.71 -50.00  90.00   50
 26  \w     28.00  53.00   0.50    0.08    --  110.71-111.00  30.00   50
 27  \w     33.00  58.00   0.50    0.08    --  110.71 -50.00 -30.00   50
 28  \w     30.00  59.00   0.50    0.08    --  110.71 -50.00   0.00   58
 29  \w     31.00 107.00   0.50    0.08    --  110.71-111.00 -60.00  152
 30  \w     26.00  57.00   0.50    0.08    --  110.71 -50.00-180.00   62
 31  \w     26.00  58.00   0.50    0.08    --  110.71 -50.00-150.00   64
 32  \w     21.00 107.00   0.50    0.08    --  110.71-111.00-150.00  172
 33  \w     26.00  59.00   0.50    0.08    --  110.71 -50.00 -90.00   66
 34  \w     89.00 160.00   0.50    0.08    --  110.71 111.00-120.00  142
 35  \w    111.00 143.00   0.50    0.08    --  110.71 178.00-150.00   64
 36  \w     90.00 138.00   0.50    0.08    --  110.71 178.00 -90.00   96
 37  \w     83.00 137.00   0.50    0.08    --   55.36 122.00  22.00  108
 38  \w     81.00 111.00   0.50    0.08    --  110.71 122.00  22.00   60
 39  \w     98.00 132.00   0.50    0.08    --  110.71 111.00  60.00   68
 40  \w    145.00 171.00   0.50    0.08    --  110.71 111.00   0.00   52
 41  \w    113.00 138.00   0.50    0.08    --  110.71 178.00 120.00   50
 42  \w     87.00 175.00   0.50    0.08    --  110.71 111.00  90.00  176
 43  \w     93.00 124.00   0.50    0.08    --  110.71 111.00   0.00   62
 44  \w     79.00 111.00   0.50    0.08    --   55.36 125.00 -90.00   64
 45  \w     82.00 138.00   0.50    0.08    --   55.36 125.00 -60.00  112
 46  \w     63.00 137.00   0.50    0.08    --   55.36 150.00-175.00  148
 47  \w     61.00 125.00   0.50    0.08    --  110.71 150.00-175.00  128
 48  \w     49.00  83.00   0.50    0.08    --  110.71 178.00 -90.00   68
 49  \w     48.00  74.00   0.50    0.08    --  110.71 178.00-150.00   52
 50  \w     48.00 145.00   0.50    0.08    --  110.71 178.00-120.00  194
 51  \w     48.00  97.00   0.50    0.08    --  110.71 178.00  30.00   98
 52  \w     53.00  80.00   0.50    0.08    --  110.71 178.00 120.00   54
 53  \w    -82.00 -57.00   0.50    0.05    --    0.00 150.00-175.00   50
 54  \w   -110.00 -61.00   0.50    0.08    --  -55.36 150.00-175.00   98
 55  \w    -96.00 -20.00   0.50    0.08    -- -102.00  77.00-120.00  152
 56  \w    -53.00 -26.00   0.50    0.08    -- -102.00  50.00-120.00   54
 57  \w   -122.00 -79.00   0.50    0.08    -- -102.00 150.00-175.00   86
 58  \w   -136.00 -77.00   0.50    0.08    -- -102.00 -63.00   0.00  118
 59  \w   -113.00 -84.00   0.50    0.08    -- -102.00-122.00 -59.00   58
 60  \w   -118.00 -87.00   0.50    0.08    -- -102.00 -91.00-120.00   62
 61  \w   -137.00 -81.00   0.50    0.08    --  -55.36-122.00 -59.00  112
 62  \w   -107.00 -82.00   0.50    0.08    --  -55.36-125.00-120.00   50
 63  \w   -142.00-116.00   0.50    0.08    --  -55.36-125.00-120.00   52
 64  \w   -174.00-118.00   0.50    0.08    -- -102.00-122.00 -59.00  112
 65  \w   -138.00-111.00   0.50    0.08    --  -55.36-125.00  30.00   54
 66  \w    -86.00 -61.00   0.50    0.08    --  -55.36-150.00 138.00   50
 67  \w   -107.00 -82.00   0.50    0.08    -- -102.00 -91.00  60.00   50
 68  \w   -148.00-122.00   0.50    0.08    -- -102.00 -91.00  60.00   52
 69  \w   -175.00-150.00   0.50    0.08    -- -102.00 -63.00   0.00   50
 70  \w   -174.00-147.00   0.50    0.08    -- -102.00 -91.00-120.00   54
;
_diffrn_measurement_device 'four-circle diffractometer'
_diffrn_measurement_device_type 'XtaLAB Synergy R, DW system, HyPix'
_diffrn_measurement_method '\w scans'
_diffrn_radiation_type 'Cu K\a'
_diffrn_radiation_wavelength 1.54184
_diffrn_reflns_av_R_equivalents 0.0554
_diffrn_reflns_av_unetI/netI 0.0509
_diffrn_reflns_limit_h_max 10
_diffrn_reflns_limit_h_min -12
_diffrn_reflns_limit_k_max 14
_diffrn_reflns_limit_k_min -14
_diffrn_reflns_limit_l_max 20
_diffrn_reflns_limit_l_min -19
_diffrn_reflns_number 18575
_diffrn_reflns_theta_full 71.3071
_diffrn_reflns_theta_max 71.31
_diffrn_reflns_theta_min 2.67
_exptl_absorpt_coefficient_mu 5.688
_exptl_absorpt_correction_T_max 1.00000
_exptl_absorpt_correction_T_min 0.56844
_exptl_absorpt_correction_type multi-scan
_exptl_absorpt_process_details
;
CrysAlisPro 1.171.40.68a (Rigaku Oxford Diffraction, 2019)
Empirical absorption correction using spherical harmonics,
 implemented in SCALE3 ABSPACK scaling algorithm.
;
_exptl_crystal_density_diffrn 1.4805
_exptl_crystal_description Lump
_exptl_crystal_F_000 850.6197
_exptl_crystal_recrystallization_method 'Re-crystallisation from solvent: CH2Cl2, diethylether'
_exptl_crystal_size_max 0.37
_exptl_crystal_size_mid 0.35
_exptl_crystal_size_min 0.15
_refine_diff_density_max 0.7457
_refine_diff_density_min -0.5512
_refine_diff_density_rms 0.0774
_refine_ls_d_res_high 0.8139
_refine_ls_d_res_low 16.5535
_refine_ls_extinction_expression Fc^*^=kFc[1+0.001xFc^2^\l^3^/sin(2\q)]^-1/4^
_refine_ls_goodness_of_fit_ref 0.9914
_refine_ls_hydrogen_treatment constr
_refine_ls_matrix_type full
_refine_ls_number_constraints 71
_refine_ls_number_parameters 453
_refine_ls_number_reflns 6963
_refine_ls_number_restraints 0
_refine_ls_restrained_S_all 0.9914
_refine_ls_R_factor_all 0.0810
_refine_ls_R_factor_gt 0.0706
_refine_ls_shift/su_max 0.0703
_refine_ls_shift/su_mean 0.0038
_refine_ls_structure_factor_coef Fsqd
_refine_ls_weighting_details 'w=1/[\s^2^(Fo^2^)+(0.1549P)^2^+0.6871P] where P=(Fo^2^+2Fc^2^)/3'
_refine_ls_weighting_scheme calc
_refine_ls_wR_factor_gt 0.2120
_refine_ls_wR_factor_ref 0.2246
_reflns_Friedel_coverage 0.0
_reflns_limit_h_max 12
_reflns_limit_h_min -12
_reflns_limit_k_max 14
_reflns_limit_k_min -14
_reflns_limit_l_max 20
_reflns_limit_l_min 0
_reflns_number_gt 5571
_reflns_number_total 6963
_reflns_threshold_expression I>=2u(I)
_cod_data_source_file d0sc06876d3.cif
_cod_data_source_block 200317_horie_9_+60
_cod_depositor_comments 'Adding full bibliography for 1560152--1560177.cif.'
_cod_database_code 1560164
_olex2_refinement_description
;
1. Restrained distances
 C27-C28
 1.54 with sigma of 0.02
;
_olex2_submission_special_instructions 'No special instructions were received'
_oxdiff_exptl_absorpt_empirical_details
;
Empirical correction (ABSPACK) includes:
- Absorption correction using spherical harmonics
- Frame scaling
;

loop_
_space_group_symop_id
_space_group_symop_operation_xyz
1 x,y,z
2 -x,-y,-z

loop_
_atom_site_label
_atom_site_type_symbol
_atom_site_fract_x
_atom_site_fract_y
_atom_site_fract_z
_atom_site_U_iso_or_equiv
_atom_site_adp_type
_atom_site_occupancy
_atom_site_refinement_flags_posn
Fe1 Fe 1.28663(6) 0.74461(5) 0.93210(3) 0.0568(2) Uani 1.000000 .
P1 P 0.20532(13) 0.26778(10) 0.78228(8) 0.0714(3) Uani 1.000000 .
Cl9 Cl 0.3204(3) 0.0206(2) 0.57244(15) 0.1457(8) Uani 1.000000 .
Cl11 Cl 0.5378(3) 0.0171(2) 0.70154(18) 0.1508(9) Uani 1.000000 .
O32 O 0.7241(3) 0.6330(3) 0.80066(16) 0.0631(7) Uani 1.000000 .
O19 O 0.8136(3) 0.5854(2) 0.51560(16) 0.0645(7) Uani 1.000000 .
O13 O 0.8313(3) 0.8262(2) 0.73701(15) 0.0613(6) Uani 1.000000 .
O33 O 0.9735(3) 0.8106(2) 0.60173(17) 0.0667(7) Uani 1.000000 .
O29 O 0.7875(4) 0.4210(3) 0.7466(2) 0.0810(9) Uani 1.000000 .
N46 N 0.9938(3) 0.6207(3) 0.7066(2) 0.0582(7) Uani 1.000000 .
O26 O 0.7833(5) 0.3874(3) 0.5798(2) 0.0893(10) Uani 1.000000 .
F6 F 0.1016(5) 0.1993(4) 0.7039(2) 0.1232(13) Uani 1.000000 .
C12 C 0.8153(4) 0.8399(4) 0.8177(2) 0.0569(9) Uani 1.000000 .
C38 C 1.1845(4) 0.7269(3) 0.8194(2) 0.0516(8) Uani 1.000000 .
F4 F 0.2166(6) 0.1434(3) 0.8082(3) 0.1325(15) Uani 1.000000 .
F2 F 0.1885(6) 0.3867(3) 0.7520(3) 0.1415(16) Uani 1.000000 .
C43 C 1.0543(4) 0.6288(4) 0.7942(2) 0.0598(9) Uani 1.000000 .
C42 C 1.1911(4) 0.8409(4) 0.8604(2) 0.0599(9) Uani 1.000000 .
F8 F 0.3296(4) 0.2699(4) 0.7289(3) 0.1372(15) Uani 1.000000 .
C39 C 1.3278(4) 0.7209(4) 0.8165(2) 0.0595(9) Uani 1.000000 .
C33 C 0.7610(4) 0.7357(4) 0.8520(2) 0.0597(9) Uani 1.000000 .
C14 C 0.9040(5) 0.9303(3) 0.7038(3) 0.0653(10) Uani 1.000000 .
F5 F 0.3103(6) 0.3328(4) 0.8579(3) 0.1531(19) Uani 1.000000 .
C20 C 0.7053(4) 0.4911(4) 0.4794(2) 0.0602(9) Uani 1.000000 .
C41 C 1.3341(5) 0.9030(4) 0.8828(3) 0.0684(10) Uani 1.000000 .
C37 C 0.8532(5) 0.9494(4) 0.8652(3) 0.0700(11) Uani 1.000000 .
C51 C 1.0888(5) 0.5911(4) 0.6498(3) 0.0692(10) Uani 1.000000 .
C15 C 0.8999(6) 0.8988(4) 0.6158(3) 0.0723(11) Uani 1.000000 .
C17 C 0.9711(6) 0.7750(4) 0.5180(3) 0.0796(13) Uani 1.000000 .
C40 C 1.4180(4) 0.8287(4) 0.8561(3) 0.0667(10) Uani 1.000000 .
C18 C 0.8349(6) 0.6928(4) 0.4784(2) 0.0776(13) Uani 1.000000 .
C25 C 0.6910(5) 0.3840(4) 0.5129(3) 0.0675(10) Uani 1.000000 .
F7 F 0.0784(6) 0.2584(6) 0.8301(3) 0.173(2) Uani 1.000000 .
C30 C 0.6559(6) 0.4215(4) 0.7725(4) 0.0879(15) Uani 1.000000 .
C34 C 0.7489(5) 0.7428(5) 0.9338(3) 0.0791(13) Uani 1.000000 .
C31 C 0.6758(5) 0.5225(5) 0.8352(3) 0.0823(14) Uani 1.000000 .
C21 C 0.6138(6) 0.4955(5) 0.4120(3) 0.0849(14) Uani 1.000000 .
C35 C 0.7861(6) 0.8502(7) 0.9808(3) 0.0915(16) Uani 1.000000 .
C36 C 0.8370(6) 0.9519(6) 0.9475(3) 0.0883(16) Uani 1.000000 .
C48 C 1.3085(7) 0.7753(6) 1.0554(3) 0.0961(17) Uani 1.000000 .
C46 C 1.3364(8) 0.6095(6) 0.9875(4) 0.0991(19) Uani 1.000000 .
C47 C 1.4080(6) 0.7196(7) 1.0316(3) 0.0962(18) Uani 1.000000 .
C24 C 0.5883(7) 0.2825(5) 0.4752(4) 0.0976(18) Uani 1.000000 .
C23 C 0.5019(6) 0.2916(8) 0.4062(4) 0.109(2) Uani 1.000000 .
C50 C 1.1931(8) 0.5990(6) 0.9839(4) 0.1027(19) Uani 1.000000 .
C22 C 0.5129(7) 0.3953(7) 0.3766(4) 0.106(2) Uani 1.000000 .
C49 C 1.1747(7) 0.7028(7) 1.0263(4) 0.103(2) Uani 1.000000 .
C28 C 0.7957(10) 0.3124(5) 0.7031(4) 0.122(3) Uani 1.000000 .
C27 C 0.7427(11) 0.2885(5) 0.6267(4) 0.134(3) Uani 1.000000 .
C10 C 0.3588(8) -0.0119(7) 0.6708(5) 0.120(2) Uani 1.000000 .
H39 H 1.3562(4) 0.6574(4) 0.7927(2) 0.0714(11) Uiso 1.000000 R
H40 H 1.5163(4) 0.8478(4) 0.8635(3) 0.0801(12) Uiso 1.000000 R
H41 H 1.3675(5) 0.9792(4) 0.9102(3) 0.0820(12) Uiso 1.000000 R
H42 H 1.1137(4) 0.8694(4) 0.8705(2) 0.0719(11) Uiso 1.000000 R
H50 H 1.1212(8) 0.5349(6) 0.9580(4) 0.123(2) Uiso 1.000000 R
H49 H 1.0889(7) 0.7195(7) 1.0334(4) 0.123(2) Uiso 1.000000 R
H48 H 1.3278(7) 0.8491(6) 1.0859(3) 0.115(2) Uiso 1.000000 R
H47 H 1.5057(6) 0.7496(7) 1.0427(3) 0.115(2) Uiso 1.000000 R
H46 H 1.3781(8) 0.5536(6) 0.9648(4) 0.119(2) Uiso 1.000000 R
H34 H 0.7150(5) 0.6733(5) 0.9573(3) 0.0949(16) Uiso 1.000000 R
H35 H 0.7764(6) 0.8533(7) 1.0356(3) 0.110(2) Uiso 1.000000 R
H36 H 0.8615(6) 1.0246(6) 0.9798(3) 0.106(2) Uiso 1.000000 R
H37 H 0.8886(5) 1.0195(4) 0.8427(3) 0.0840(13) Uiso 1.000000 R
H24 H 0.5780(7) 0.2098(5) 0.4961(4) 0.117(2) Uiso 1.000000 R
H23 H 0.4355(6) 0.2239(8) 0.3803(4) 0.130(3) Uiso 1.000000 R
H22 H 0.4519(7) 0.4000(7) 0.3316(4) 0.127(2) Uiso 1.000000 R
H21 H 0.6209(6) 0.5674(5) 0.3904(3) 0.1019(17) Uiso 1.000000 R
H46a H 0.9106(3) 0.5646(3) 0.6977(2) 0.0698(9) Uiso 1.000000 R
H46b H 0.9770(3) 0.6908(3) 0.6969(2) 0.0698(9) Uiso 1.000000 R
H43a H 0.9827(4) 0.6392(4) 0.8279(2) 0.0718(10) Uiso 1.000000 R
H43b H 1.0752(4) 0.5539(4) 0.8038(2) 0.0718(10) Uiso 1.000000 R
H14a H 0.8584(5) 0.9938(3) 0.7135(3) 0.0783(12) Uiso 1.000000 R
H14b H 1.0013(5) 0.9574(3) 0.7291(3) 0.0783(12) Uiso 1.000000 R
H51a H 1.0407(14) 0.577(3) 0.5957(3) 0.1037(16) Uiso 1.000000 GR
H51b H 1.1721(18) 0.6563(14) 0.6532(16) 0.1037(16) Uiso 1.000000 GR
H51c H 1.115(3) 0.5209(19) 0.6635(14) 0.1037(16) Uiso 1.000000 GR
H15a H 0.9431(6) 0.9694(4) 0.5912(3) 0.0868(14) Uiso 1.000000 R
H15b H 0.8023(6) 0.8690(4) 0.5913(3) 0.0868(14) Uiso 1.000000 R
H17a H 0.9913(6) 0.8458(4) 0.4900(3) 0.0955(16) Uiso 1.000000 R
H17b H 1.0463(6) 0.7363(4) 0.5117(3) 0.0955(16) Uiso 1.000000 R
H18a H 0.8391(6) 0.6765(4) 0.4211(2) 0.0931(15) Uiso 1.000000 R
H18b H 0.7574(6) 0.7286(4) 0.4852(2) 0.0931(15) Uiso 1.000000 R
H31a H 0.7449(5) 0.5172(5) 0.8793(3) 0.0988(17) Uiso 1.000000 R
H31b H 0.5871(5) 0.5200(5) 0.8565(3) 0.0988(17) Uiso 1.000000 R
H10a H 0.3180(8) 0.0348(7) 0.7075(5) 0.143(3) Uiso 1.000000 R
H10b H 0.3145(8) -0.0954(7) 0.6741(5) 0.143(3) Uiso 1.000000 R
H30a H 0.5904(6) 0.4288(4) 0.7272(4) 0.1055(18) Uiso 1.000000 R
H30b H 0.6165(6) 0.3473(4) 0.7942(4) 0.1055(18) Uiso 1.000000 R
H28a H 0.8947(10) 0.3127(5) 0.7065(4) 0.146(3) Uiso 1.000000 R
H28b H 0.7487(10) 0.2470(5) 0.7312(4) 0.146(3) Uiso 1.000000 R
H27a H 0.6403(11) 0.2641(5) 0.6232(4) 0.160(4) Uiso 1.000000 R
H27b H 0.7732(11) 0.2220(5) 0.6031(4) 0.160(4) Uiso 1.000000 R

loop_
_atom_site_aniso_label
_atom_site_aniso_U_11
_atom_site_aniso_U_22
_atom_site_aniso_U_33
_atom_site_aniso_U_12
_atom_site_aniso_U_13
_atom_site_aniso_U_23
Fe1 0.0534(3) 0.0658(4) 0.0586(4) 0.0242(3) 0.0100(2) 0.0185(3)
P1 0.0759(7) 0.0655(7) 0.0806(7) 0.0295(5) 0.0048(5) 0.0247(5)
Cl9 0.179(2) 0.1242(15) 0.1419(17) 0.0498(14) 0.0198(15) 0.0314(13)
Cl11 0.1319(16) 0.1123(14) 0.198(2) 0.0087(11) 0.0094(15) 0.0482(14)
O32 0.0665(16) 0.0687(17) 0.0573(14) 0.0177(13) 0.0116(12) 0.0212(12)
O19 0.0845(18) 0.0552(14) 0.0544(14) 0.0207(13) -0.0003(12) 0.0138(11)
O13 0.0774(17) 0.0542(14) 0.0509(13) 0.0141(12) 0.0110(12) 0.0057(11)
O33 0.092(2) 0.0520(14) 0.0606(15) 0.0213(13) 0.0201(14) 0.0115(11)
O29 0.106(3) 0.0580(17) 0.0744(19) 0.0071(16) 0.0194(17) 0.0140(14)
N46 0.0529(16) 0.0534(17) 0.0699(19) 0.0186(13) 0.0027(14) 0.0073(14)
O26 0.140(3) 0.0596(18) 0.0701(19) 0.0294(19) 0.0060(19) 0.0188(14)
F6 0.135(3) 0.118(3) 0.102(2) 0.016(2) -0.018(2) 0.019(2)
C12 0.0524(19) 0.074(2) 0.0493(18) 0.0284(17) 0.0036(14) 0.0016(16)
C38 0.0512(18) 0.0527(19) 0.0555(18) 0.0208(15) 0.0065(14) 0.0099(15)
F4 0.198(4) 0.091(2) 0.123(3) 0.060(3) 0.008(3) 0.043(2)
F2 0.206(5) 0.078(2) 0.158(4) 0.067(3) 0.003(3) 0.041(2)
C43 0.059(2) 0.060(2) 0.065(2) 0.0194(17) 0.0132(16) 0.0117(17)
C42 0.062(2) 0.060(2) 0.066(2) 0.0328(18) 0.0031(17) 0.0105(17)
F8 0.102(3) 0.143(3) 0.179(4) 0.039(2) 0.048(3) 0.034(3)
C39 0.059(2) 0.067(2) 0.065(2) 0.0287(18) 0.0200(17) 0.0215(18)
C33 0.0518(19) 0.085(3) 0.0520(19) 0.0324(18) 0.0098(15) 0.0129(18)
C14 0.079(3) 0.049(2) 0.069(2) 0.0182(18) 0.0152(19) 0.0061(17)
F5 0.177(4) 0.120(3) 0.138(4) 0.034(3) -0.063(3) -0.009(3)
C20 0.064(2) 0.065(2) 0.0539(19) 0.0240(18) 0.0085(16) -0.0025(16)
C41 0.075(3) 0.059(2) 0.072(2) 0.0210(19) -0.002(2) 0.0118(19)
C37 0.068(2) 0.079(3) 0.067(2) 0.033(2) 0.0038(19) -0.007(2)
C51 0.069(2) 0.080(3) 0.061(2) 0.026(2) 0.0070(18) 0.005(2)
C15 0.099(3) 0.054(2) 0.071(3) 0.024(2) 0.019(2) 0.0254(19)
C17 0.118(4) 0.061(2) 0.063(2) 0.016(2) 0.035(2) 0.0191(19)
C40 0.0492(19) 0.080(3) 0.073(2) 0.0149(18) 0.0098(17) 0.027(2)
C18 0.127(4) 0.059(2) 0.050(2) 0.031(2) 0.010(2) 0.0129(17)
C25 0.081(3) 0.063(2) 0.061(2) 0.023(2) 0.0175(19) 0.0015(18)
F7 0.149(4) 0.266(7) 0.147(4) 0.099(4) 0.076(3) 0.056(4)
C30 0.086(3) 0.065(3) 0.100(4) -0.005(2) -0.009(3) 0.035(3)
C34 0.076(3) 0.122(4) 0.055(2) 0.049(3) 0.0157(19) 0.022(2)
C31 0.072(3) 0.098(4) 0.087(3) 0.022(2) 0.029(2) 0.047(3)
C21 0.090(3) 0.100(4) 0.069(3) 0.044(3) -0.007(2) -0.006(2)
C35 0.096(4) 0.139(5) 0.054(2) 0.058(4) 0.011(2) 0.003(3)
C36 0.080(3) 0.121(4) 0.066(3) 0.048(3) -0.006(2) -0.028(3)
C48 0.113(4) 0.123(5) 0.059(3) 0.042(4) 0.008(3) 0.015(3)
C46 0.130(5) 0.109(4) 0.092(4) 0.066(4) 0.037(3) 0.062(3)
C47 0.080(3) 0.139(5) 0.080(3) 0.036(3) 0.006(3) 0.052(4)
C24 0.111(4) 0.069(3) 0.110(4) 0.012(3) 0.045(4) -0.001(3)
C23 0.074(3) 0.131(6) 0.102(4) 0.014(3) 0.001(3) -0.040(4)
C50 0.121(5) 0.101(4) 0.080(3) 0.008(4) 0.012(3) 0.047(3)
C22 0.088(4) 0.128(5) 0.097(4) 0.040(4) -0.017(3) -0.026(4)
C49 0.089(4) 0.162(6) 0.082(3) 0.053(4) 0.039(3) 0.059(4)
C28 0.214(9) 0.052(3) 0.094(4) 0.023(4) 0.016(5) 0.023(3)
C27 0.273(11) 0.061(3) 0.087(4) 0.068(5) 0.038(5) 0.029(3)
C10 0.129(6) 0.114(5) 0.126(5) 0.032(4) 0.052(5) 0.033(4)

loop_
_atom_type_symbol
_atom_type_scat_dispersion_real
_atom_type_scat_dispersion_imag
_atom_type_scat_Cromer_Mann_a1
_atom_type_scat_Cromer_Mann_a2
_atom_type_scat_Cromer_Mann_a3
_atom_type_scat_Cromer_Mann_a4
_atom_type_scat_Cromer_Mann_b1
_atom_type_scat_Cromer_Mann_b2
_atom_type_scat_Cromer_Mann_b3
_atom_type_scat_Cromer_Mann_b4
_atom_type_scat_Cromer_Mann_c
_atom_type_scat_source
_atom_type_scat_dispersion_source
C 0.01920 0.00962 2.31000 1.02000 1.58860 0.86500 20.84390 10.20750 0.56870 51.65120 0.215599998832 'International Tables Volume C Table 6.1.1.4 (pp. 500-502)' 'Henke, Gullikson and Davis, At. Data and Nucl. Data Tables, 1993, 54, 2'
Cl 0.36843 0.69943 11.46040 7.19640 6.25560 1.64550 0.01040 1.16620 18.51940 47.77840 -9.55739974976 'International Tables Volume C Table 6.1.1.4 (pp. 500-502)' 'Henke, Gullikson and Davis, At. Data and Nucl. Data Tables, 1993, 54, 2'
H 0.00000 0.00000 0.49300 0.32291 0.14019 0.04081 10.51090 26.12570 3.14236 57.79970 0.0030380000826 'International Tables Volume C Table 6.1.1.4 (pp. 500-502)' 'Henke, Gullikson and Davis, At. Data and Nucl. Data Tables, 1993, 54, 2'
F 0.07537 0.05506 3.53920 2.64120 1.51700 1.02430 10.28250 4.29440 0.26150 26.14760 0.277599990368 'International Tables Volume C Table 6.1.1.4 (pp. 500-502)' 'Henke, Gullikson and Davis, At. Data and Nucl. Data Tables, 1993, 54, 2'
O 0.05239 0.03377 3.04850 2.28680 1.54630 0.86700 13.27710 5.70110 0.32390 32.90890 0.250800013542 'International Tables Volume C Table 6.1.1.4 (pp. 500-502)' 'Henke, Gullikson and Davis, At. Data and Nucl. Data Tables, 1993, 54, 2'
N 0.03256 0.01839 12.21260 3.13220 2.01250 1.16630 0.00570 9.89330 28.99750 0.58260 -11.5290002823 'International Tables Volume C Table 6.1.1.4 (pp. 500-502)' 'Henke, Gullikson and Davis, At. Data and Nucl. Data Tables, 1993, 54, 2'
P 0.30360 0.43703 6.43450 4.17910 1.78000 1.49080 1.90670 27.15700 0.52600 68.16450 1.11489999294 'International Tables Volume C Table 6.1.1.4 (pp. 500-502)' 'Henke, Gullikson and Davis, At. Data and Nucl. Data Tables, 1993, 54, 2'
Fe -1.15373 3.21308 11.76950 7.35730 3.52220 2.30450 4.76110 0.30720 15.35350 76.88050 1.03690004349 'International Tables Volume C Table 6.1.1.4 (pp. 500-502)' 'Henke, Gullikson and Davis, At. Data and Nucl. Data Tables, 1993, 54, 2'

loop_
_geom_angle_atom_site_label_1
_geom_angle_atom_site_label_2
_geom_angle_atom_site_label_3
_geom_angle
_geom_angle_site_symmetry_1
_geom_angle_site_symmetry_3
_geom_angle_publ_flag
C42 Fe1 C38 41.33(15) . . ?
C39 Fe1 C38 41.59(14) . . ?
C39 Fe1 C42 69.09(15) . . ?
C41 Fe1 C38 69.02(16) . . ?
C41 Fe1 C42 40.30(17) . . ?
C41 Fe1 C39 68.62(17) . . ?
C40 Fe1 C38 69.15(16) . . ?
C40 Fe1 C42 68.26(17) . . ?
C40 Fe1 C39 40.64(18) . . ?
C40 Fe1 C41 40.58(18) . . ?
C48 Fe1 C38 155.2(2) . . ?
C48 Fe1 C42 121.9(2) . . ?
C48 Fe1 C39 162.9(2) . . ?
C48 Fe1 C41 110.2(2) . . ?
C48 Fe1 C40 127.5(2) . . ?
C46 Fe1 C38 124.8(2) . . ?
C46 Fe1 C42 163.6(3) . . ?
C46 Fe1 C39 106.0(2) . . ?
C46 Fe1 C41 154.0(2) . . ?
C46 Fe1 C40 118.9(2) . . ?
C46 Fe1 C48 67.1(3) . . ?
C47 Fe1 C38 162.7(2) . . ?
C47 Fe1 C42 155.0(3) . . ?
C47 Fe1 C39 125.3(2) . . ?
C47 Fe1 C41 120.8(2) . . ?
C47 Fe1 C40 108.1(2) . . ?
C47 Fe1 C48 39.5(2) . . ?
C47 Fe1 C46 40.4(3) . . ?
C50 Fe1 C38 106.7(2) . . ?
C50 Fe1 C42 127.6(2) . . ?
C50 Fe1 C39 118.1(2) . . ?
C50 Fe1 C41 165.5(3) . . ?
C50 Fe1 C40 152.4(3) . . ?
C50 Fe1 C48 67.4(3) . . ?
C50 Fe1 C46 39.7(3) . . ?
C50 Fe1 C47 67.3(3) . . ?
C49 Fe1 C38 119.9(2) . . ?
C49 Fe1 C42 109.6(2) . . ?
C49 Fe1 C39 154.0(3) . . ?
C49 Fe1 C41 128.2(3) . . ?
C49 Fe1 C40 164.8(3) . . ?
C49 Fe1 C48 39.8(3) . . ?
C49 Fe1 C46 67.5(3) . . ?
C49 Fe1 C47 67.0(2) . . ?
C49 Fe1 C50 40.8(3) . . ?
F4 P1 F6 88.8(2) . . ?
F2 P1 F6 87.8(2) . . ?
F2 P1 F4 176.6(3) . . ?
F8 P1 F6 86.1(3) . . ?
F8 P1 F4 89.7(3) . . ?
F8 P1 F2 89.9(3) . . ?
F5 P1 F6 178.2(3) . . ?
F5 P1 F4 90.3(2) . . ?
F5 P1 F2 93.1(3) . . ?
F5 P1 F8 92.3(3) . . ?
F7 P1 F6 90.2(3) . . ?
F7 P1 F4 88.7(3) . . ?
F7 P1 F2 91.4(3) . . ?
F7 P1 F8 176.0(3) . . ?
F7 P1 F5 91.4(3) . . ?
C31 O32 C33 117.4(3) . . ?
C18 O19 C20 116.7(3) . . ?
C14 O13 C12 116.6(3) . . ?
C17 O33 C15 112.8(3) . . ?
C28 O29 C30 116.4(5) . . ?
C51 N46 C43 112.9(3) . . ?
C27 O26 C25 114.6(5) . . ?
C33 C12 O13 116.2(3) . . ?
C37 C12 O13 123.7(4) . . ?
C37 C12 C33 120.0(4) . . ?
C43 C38 Fe1 120.0(3) . . ?
C42 C38 Fe1 69.9(2) . . ?
C42 C38 C43 126.0(3) . . ?
C39 C38 Fe1 69.6(2) . . ?
C39 C38 C43 126.7(3) . . ?
C39 C38 C42 106.9(3) . . ?
C38 C43 N46 114.7(3) . . ?
C38 C42 Fe1 68.8(2) . . ?
C41 C42 Fe1 70.6(2) . . ?
C41 C42 C38 108.7(3) . . ?
C38 C39 Fe1 68.8(2) . . ?
C40 C39 Fe1 70.0(2) . . ?
C40 C39 C38 107.8(3) . . ?
C12 C33 O32 115.9(3) . . ?
C34 C33 O32 125.0(4) . . ?
C34 C33 C12 119.1(4) . . ?
C15 C14 O13 108.0(3) . . ?
C25 C20 O19 116.4(4) . . ?
C21 C20 O19 124.5(4) . . ?
C21 C20 C25 119.1(4) . . ?
C42 C41 Fe1 69.1(2) . . ?
C40 C41 Fe1 69.0(2) . . ?
C40 C41 C42 107.8(4) . . ?
C36 C37 C12 118.7(5) . . ?
C14 C15 O33 110.1(3) . . ?
C18 C17 O33 114.9(4) . . ?
C39 C40 Fe1 69.4(2) . . ?
C41 C40 Fe1 70.4(2) . . ?
C41 C40 C39 108.8(4) . . ?
C17 C18 O19 107.6(4) . . ?
C20 C25 O26 115.6(4) . . ?
C24 C25 O26 125.4(5) . . ?
C24 C25 C20 118.9(5) . . ?
C31 C30 O29 109.1(4) . . ?
C35 C34 C33 121.2(5) . . ?
C30 C31 O32 109.4(4) . . ?
C22 C21 C20 121.0(6) . . ?
C36 C35 C34 120.0(5) . . ?
C35 C36 C37 121.0(5) . . ?
C47 C48 Fe1 69.9(3) . . ?
C49 C48 Fe1 69.6(3) . . ?
C49 C48 C47 108.6(6) . . ?
C47 C46 Fe1 70.0(3) . . ?
C50 C46 Fe1 69.7(3) . . ?
C50 C46 C47 107.9(6) . . ?
C48 C47 Fe1 70.6(3) . . ?
C46 C47 Fe1 69.6(3) . . ?
C46 C47 C48 108.2(6) . . ?
C23 C24 C25 119.4(6) . . ?
C22 C23 C24 121.2(6) . . ?
C46 C50 Fe1 70.5(3) . . ?
C49 C50 Fe1 70.0(3) . . ?
C49 C50 C46 108.0(6) . . ?
C23 C22 C21 120.4(6) . . ?
C48 C49 Fe1 70.6(3) . . ?
C50 C49 Fe1 69.2(3) . . ?
C50 C49 C48 107.3(5) . . ?
C27 C28 O29 118.7(6) . . ?
C28 C27 O26 113.9(6) . . ?
Cl11 C10 Cl9 113.2(4) . . ?

loop_
_geom_bond_atom_site_label_1
_geom_bond_atom_site_label_2
_geom_bond_distance
_geom_bond_site_symmetry_2
_geom_bond_publ_flag
Fe1 C38 2.017(4) . ?
Fe1 C42 2.032(4) . ?
Fe1 C39 2.027(4) . ?
Fe1 C41 2.052(4) . ?
Fe1 C40 2.034(4) . ?
Fe1 C48 2.046(5) . ?
Fe1 C46 2.034(5) . ?
Fe1 C47 2.038(5) . ?
Fe1 C50 2.023(5) . ?
Fe1 C49 2.033(5) . ?
P1 F6 1.598(4) . ?
P1 F4 1.576(3) . ?
P1 F2 1.558(3) . ?
P1 F8 1.581(4) . ?
P1 F5 1.559(4) . ?
P1 F7 1.534(4) . ?
Cl9 C10 1.747(8) . ?
Cl11 C10 1.725(8) . ?
O32 C33 1.363(5) . ?
O32 C31 1.446(5) . ?
O19 C20 1.372(5) . ?
O19 C18 1.423(5) . ?
O13 C12 1.377(4) . ?
O13 C14 1.429(5) . ?
O33 C15 1.420(5) . ?
O33 C17 1.424(5) . ?
O29 C30 1.407(7) . ?
O29 C28 1.434(7) . ?
N46 C43 1.513(5) . ?
N46 C51 1.477(5) . ?
O26 C25 1.363(6) . ?
O26 C27 1.444(6) . ?
C12 C33 1.393(6) . ?
C12 C37 1.391(6) . ?
C38 C43 1.484(5) . ?
C38 C42 1.429(5) . ?
C38 C39 1.436(5) . ?
C42 C41 1.407(6) . ?
C39 C40 1.410(6) . ?
C33 C34 1.383(6) . ?
C14 C15 1.483(6) . ?
C20 C25 1.392(6) . ?
C20 C21 1.387(6) . ?
C41 C40 1.417(6) . ?
C37 C36 1.402(7) . ?
C17 C18 1.491(7) . ?
C25 C24 1.403(7) . ?
C30 C31 1.472(8) . ?
C34 C35 1.368(8) . ?
C21 C22 1.373(9) . ?
C35 C36 1.354(9) . ?
C48 C47 1.379(9) . ?
C48 C49 1.389(9) . ?
C46 C47 1.405(9) . ?
C46 C50 1.379(9) . ?
C24 C23 1.394(10) . ?
C23 C22 1.329(10) . ?
C50 C49 1.415(10) . ?
C28 C27 1.312(9) . ?
